data_7152607
loop_
_publ_author_name
'Swenson, Andrew K.'
'Higgins, Kate E.'
'Brewer, Matthew G.'
'Brennessel, William W.'
'Coleman, Michael G.'

_publ_section_title
;
 Highly selective synthesis of tetra-substituted furans and cyclopropenes:
 copper(i)-catalyzed formal cycloadditions of internal aryl alkynes and
 diazoacetates.
;
_journal_issue 37
_journal_name_full 'Organic &amp; biomolecular chemistry'
_journal_page_first 7483
_journal_page_last 7486
_journal_paper_doi 10.1039/c2ob26295a
_journal_volume 10
_journal_year 2012
_chemical_formula_moiety 'C15 H16 O4'
_chemical_formula_sum 'C15 H16 O4'
_chemical_formula_weight 260.28
_chemical_name_common ritmc01
_chemical_name_systematic
;
?
;
_space_group_IT_number 14
_symmetry_cell_setting monoclinic
_symmetry_space_group_name_Hall '-P 2ybc'
_symmetry_space_group_name_H-M 'P 1 21/c 1'
_atom_sites_solution_hydrogens geom
_atom_sites_solution_primary direct
_atom_sites_solution_secondary difmap
_audit_creation_method SHELXL-97
_cell_angle_alpha 90.00
_cell_angle_beta 100.477(2)
_cell_angle_gamma 90.00
_cell_formula_units_Z 4
_cell_length_a 9.1969(10)
_cell_length_b 11.1313(12)
_cell_length_c 12.8767(14)
_cell_measurement_reflns_used 3958
_cell_measurement_temperature 100.0(5)
_cell_measurement_theta_max 37.83
_cell_measurement_theta_min 2.25
_cell_volume 1296.3(2)
_computing_cell_refinement 'SAINT (Bruker, 2009)'
_computing_data_collection 'APEX2 (Bruker, 2011)'
_computing_data_reduction 'SAINT (Bruker, 2009)'
_computing_molecular_graphics 'SHELXTL (Sheldrick, 2008)'
_computing_publication_material 'SHELXTL (Sheldrick, 2008)'
_computing_structure_refinement 'SHELXL-97 (Sheldrick, 2008)'
_computing_structure_solution 'SIR97 (Altomare et al., 1999)'
_diffrn_ambient_temperature 100.0(5)
_diffrn_measured_fraction_theta_full 0.992
_diffrn_measured_fraction_theta_max 0.992
_diffrn_measurement_device_type 'Bruker SMART APEX II CCD Platform'
_diffrn_measurement_method 'area detector, \w scans per \f'
_diffrn_radiation_monochromator graphite
_diffrn_radiation_source 'fine-focus sealed tube'
_diffrn_radiation_type MoK\a
_diffrn_radiation_wavelength 0.71073
_diffrn_reflns_av_R_equivalents 0.0378
_diffrn_reflns_av_sigmaI/netI 0.0237
_diffrn_reflns_limit_h_max 15
_diffrn_reflns_limit_h_min -15
_diffrn_reflns_limit_k_max 19
_diffrn_reflns_limit_k_min -19
_diffrn_reflns_limit_l_max 22
_diffrn_reflns_limit_l_min -22
_diffrn_reflns_number 46703
_diffrn_reflns_theta_full 37.78
_diffrn_reflns_theta_max 37.78
_diffrn_reflns_theta_min 2.25
_diffrn_standards_number 0
_exptl_absorpt_coefficient_mu 0.096
_exptl_absorpt_correction_T_max 0.9716
_exptl_absorpt_correction_T_min 0.9579
_exptl_absorpt_correction_type multi-scan
_exptl_absorpt_process_details 'SADABS (Sheldrick, 2008)'
_exptl_crystal_colour colorless
_exptl_crystal_density_diffrn 1.334
_exptl_crystal_density_method 'not measured'
_exptl_crystal_description block
_exptl_crystal_F_000 552
_exptl_crystal_size_max 0.45
_exptl_crystal_size_mid 0.40
_exptl_crystal_size_min 0.30
_refine_diff_density_max 0.641
_refine_diff_density_min -0.202
_refine_diff_density_rms 0.057
_refine_ls_extinction_method none
_refine_ls_goodness_of_fit_ref 1.018
_refine_ls_hydrogen_treatment refall
_refine_ls_matrix_type full
_refine_ls_number_parameters 236
_refine_ls_number_reflns 6902
_refine_ls_number_restraints 0
_refine_ls_restrained_S_all 1.018
_refine_ls_R_factor_all 0.0550
_refine_ls_R_factor_gt 0.0417
_refine_ls_shift/su_max 0.001
_refine_ls_shift/su_mean 0.000
_refine_ls_structure_factor_coef Fsqd
_refine_ls_weighting_details 'calc w=1/[\s^2^(Fo^2^)+(0.0716P)^2^+0.1872P] where P=(Fo^2^+2Fc^2^)/3'
_refine_ls_weighting_scheme calc
_refine_ls_wR_factor_gt 0.1139
_refine_ls_wR_factor_ref 0.1247
_reflns_number_gt 5431
_reflns_number_total 6902
_reflns_threshold_expression >2sigma(I)
_cod_data_source_file c2ob26295a.txt
_cod_data_source_block ritmc01
_cod_database_code 7152607

loop_
_symmetry_equiv_pos_as_xyz
'x, y, z'
'-x, y+1/2, -z+1/2'
'-x, -y, -z'
'x, -y-1/2, z-1/2'

loop_
_atom_site_label
_atom_site_type_symbol
_atom_site_fract_x
_atom_site_fract_y
_atom_site_fract_z
_atom_site_U_iso_or_equiv
_atom_site_adp_type
_atom_site_occupancy
_atom_site_symmetry_multiplicity
_atom_site_calc_flag
O1 O 0.75305(5) 0.24457(4) 0.36846(4) 0.01559(9) Uani 1 1 d
O2 O 0.28784(6) 0.09712(5) -0.04142(4) 0.02087(10) Uani 1 1 d
O3 O 1.00286(8) 0.14126(6) 0.66435(5) 0.02967(14) Uani 1 1 d
O4 O 0.88385(6) -0.03364(5) 0.62665(4) 0.02114(10) Uani 1 1 d
C1 C 0.84666(7) 0.23286(6) 0.46227(5) 0.01531(10) Uani 1 1 d
C2 C 0.82816(7) 0.12208(6) 0.50449(5) 0.01498(10) Uani 1 1 d
C3 C 0.71558(7) 0.05968(6) 0.43059(5) 0.01491(10) Uani 1 1 d
C4 C 0.67293(7) 0.13866(5) 0.34980(5) 0.01437(10) Uani 1 1 d
C5 C 0.94378(9) 0.33704(7) 0.49652(6) 0.02178(13) Uani 1 1 d
H5A H 0.9818(16) 0.3669(13) 0.4367(12) 0.038(4) Uiso 1 1 d
H5B H 1.0280(16) 0.3119(13) 0.5507(11) 0.037(3) Uiso 1 1 d
H5C H 0.8883(15) 0.4018(13) 0.5230(11) 0.038(3) Uiso 1 1 d
C6 C 0.66323(9) -0.06700(6) 0.43606(6) 0.02004(12) Uani 1 1 d
H6A H 0.6012(14) -0.0920(12) 0.3678(10) 0.030(3) Uiso 1 1 d
H6B H 0.6031(15) -0.0791(13) 0.4910(11) 0.038(3) Uiso 1 1 d
H6C H 0.7446(16) -0.1215(13) 0.4515(10) 0.035(3) Uiso 1 1 d
C7 C 0.57226(7) 0.13152(6) 0.24829(5) 0.01463(10) Uani 1 1 d
C8 C 0.43568(8) 0.07228(7) 0.23777(5) 0.01857(12) Uani 1 1 d
H8 H 0.4038(13) 0.0368(11) 0.2995(10) 0.024(3) Uiso 1 1 d
C9 C 0.34471(8) 0.06180(7) 0.14016(6) 0.01952(12) Uani 1 1 d
H9 H 0.2506(14) 0.0198(12) 0.1341(10) 0.029(3) Uiso 1 1 d
C10 C 0.38649(7) 0.11145(6) 0.05023(5) 0.01600(11) Uani 1 1 d
C11 C 0.52126(7) 0.17166(6) 0.05934(5) 0.01613(11) Uani 1 1 d
H11 H 0.5554(12) 0.2061(11) -0.0023(9) 0.020(2) Uiso 1 1 d
C12 C 0.61247(7) 0.18098(6) 0.15778(5) 0.01551(10) Uani 1 1 d
H12 H 0.7046(13) 0.2234(11) 0.1625(9) 0.024(3) Uiso 1 1 d
C13 C 0.32262(9) 0.15146(7) -0.13436(6) 0.02319(14) Uani 1 1 d
H13A H 0.2403(15) 0.1323(12) -0.1896(11) 0.032(3) Uiso 1 1 d
H13B H 0.4157(14) 0.1200(12) -0.1499(10) 0.029(3) Uiso 1 1 d
H13C H 0.3317(14) 0.2393(12) -0.1264(10) 0.032(3) Uiso 1 1 d
C14 C 0.91402(7) 0.08071(6) 0.60545(5) 0.01702(11) Uani 1 1 d
C15 C 0.97115(9) -0.08172(8) 0.72192(6) 0.02432(14) Uani 1 1 d
H15A H 0.9360(17) -0.1619(14) 0.7289(12) 0.045(4) Uiso 1 1 d
H15B H 0.9573(15) -0.0325(13) 0.7835(12) 0.038(3) Uiso 1 1 d
H15C H 1.0762(15) -0.0813(12) 0.7163(11) 0.033(3) Uiso 1 1 d

loop_
_atom_site_aniso_label
_atom_site_aniso_U_11
_atom_site_aniso_U_22
_atom_site_aniso_U_33
_atom_site_aniso_U_23
_atom_site_aniso_U_13
_atom_site_aniso_U_12
O1 0.0167(2) 0.01440(18) 0.01463(19) 0.00011(14) 0.00007(15) -0.00192(14)
O2 0.0177(2) 0.0269(2) 0.0159(2) -0.00171(17) -0.00236(17) -0.00094(18)
O3 0.0365(3) 0.0233(3) 0.0228(3) -0.00031(19) -0.0114(2) -0.0037(2)
O4 0.0225(2) 0.0201(2) 0.0189(2) 0.00547(17) -0.00130(18) -0.00098(18)
C1 0.0153(2) 0.0152(2) 0.0145(2) -0.00090(17) 0.00022(19) -0.00069(18)
C2 0.0163(2) 0.0147(2) 0.0133(2) -0.00037(17) 0.00098(19) 0.00033(18)
C3 0.0167(2) 0.0145(2) 0.0134(2) -0.00027(17) 0.00228(19) -0.00127(18)
C4 0.0153(2) 0.0144(2) 0.0131(2) -0.00069(17) 0.00166(18) -0.00203(18)
C5 0.0212(3) 0.0178(3) 0.0236(3) -0.0004(2) -0.0031(2) -0.0053(2)
C6 0.0253(3) 0.0157(2) 0.0183(3) 0.0007(2) 0.0016(2) -0.0045(2)
C7 0.0146(2) 0.0155(2) 0.0134(2) -0.00083(17) 0.00165(18) -0.00076(18)
C8 0.0170(3) 0.0236(3) 0.0153(2) -0.0011(2) 0.0034(2) -0.0045(2)
C9 0.0151(3) 0.0255(3) 0.0176(3) -0.0019(2) 0.0018(2) -0.0045(2)
C10 0.0147(2) 0.0175(2) 0.0148(2) -0.00234(18) 0.00006(19) 0.00112(19)
C11 0.0158(2) 0.0176(2) 0.0144(2) 0.00076(18) 0.00128(19) 0.00021(19)
C12 0.0145(2) 0.0169(2) 0.0145(2) 0.00092(18) 0.00098(19) -0.00137(18)
C13 0.0245(3) 0.0279(3) 0.0152(3) -0.0011(2) -0.0015(2) 0.0024(3)
C14 0.0181(3) 0.0176(2) 0.0148(2) -0.00020(19) 0.0013(2) 0.0019(2)
C15 0.0241(3) 0.0282(3) 0.0197(3) 0.0082(2) 0.0012(2) 0.0048(3)

loop_
_atom_type_symbol
_atom_type_description
_atom_type_scat_dispersion_real
_atom_type_scat_dispersion_imag
_atom_type_scat_source
C C 0.0033 0.0016 'International Tables Vol C Tables 4.2.6.8 and 6.1.1.4'
H H 0.0000 0.0000 'International Tables Vol C Tables 4.2.6.8 and 6.1.1.4'
O O 0.0106 0.0060 'International Tables Vol C Tables 4.2.6.8 and 6.1.1.4'

loop_
_geom_angle_atom_site_label_1
_geom_angle_atom_site_label_2
_geom_angle_atom_site_label_3
_geom_angle
C1 O1 C4 107.67(5)
C10 O2 C13 117.48(6)
C14 O4 C15 114.94(6)
O1 C1 C2 109.59(5)
O1 C1 C5 116.15(6)
C2 C1 C5 134.26(6)
C1 C2 C3 107.22(5)
C1 C2 C14 123.24(6)
C3 C2 C14 129.52(6)
C4 C3 C2 105.30(5)
C4 C3 C6 126.38(6)
C2 C3 C6 128.19(6)
C3 C4 O1 110.21(5)
C3 C4 C7 134.05(6)
O1 C4 C7 115.56(5)
C1 C5 H5A 108.6(9)
C1 C5 H5B 110.0(9)
H5A C5 H5B 108.2(12)
C1 C5 H5C 110.8(8)
H5A C5 H5C 108.3(12)
H5B C5 H5C 110.8(12)
C3 C6 H6A 111.1(8)
C3 C6 H6B 113.0(8)
H6A C6 H6B 106.9(11)
C3 C6 H6C 111.2(8)
H6A C6 H6C 107.9(11)
H6B C6 H6C 106.6(11)
C12 C7 C8 118.19(6)
C12 C7 C4 120.27(6)
C8 C7 C4 121.51(6)
C9 C8 C7 120.70(6)
C9 C8 H8 118.9(7)
C7 C8 H8 120.4(7)
C8 C9 C10 120.50(6)
C8 C9 H9 119.7(8)
C10 C9 H9 119.8(8)
O2 C10 C11 124.84(6)
O2 C10 C9 115.56(6)
C11 C10 C9 119.59(6)
C12 C11 C10 119.47(6)
C12 C11 H11 118.6(7)
C10 C11 H11 121.9(7)
C11 C12 C7 121.55(6)
C11 C12 H12 118.2(7)
C7 C12 H12 120.2(7)
O2 C13 H13A 105.0(8)
O2 C13 H13B 111.0(8)
H13A C13 H13B 111.6(11)
O2 C13 H13C 111.2(8)
H13A C13 H13C 109.7(10)
H13B C13 H13C 108.4(10)
O3 C14 O4 122.73(6)
O3 C14 C2 124.92(6)
O4 C14 C2 112.35(6)
O4 C15 H15A 106.3(9)
O4 C15 H15B 110.1(8)
H15A C15 H15B 110.1(12)
O4 C15 H15C 109.8(8)
H15A C15 H15C 111.3(12)
H15B C15 H15C 109.1(11)

loop_
_geom_bond_atom_site_label_1
_geom_bond_atom_site_label_2
_geom_bond_distance
O1 C1 1.3562(8)
O1 C4 1.3879(8)
O2 C10 1.3609(8)
O2 C13 1.4281(10)
O3 C14 1.2132(9)
O4 C14 1.3414(9)
O4 C15 1.4414(9)
C1 C2 1.3707(9)
C1 C5 1.4812(9)
C2 C3 1.4497(9)
C2 C14 1.4671(9)
C3 C4 1.3640(9)
C3 C6 1.4959(9)
C4 C7 1.4601(9)
C5 H5A 0.961(15)
C5 H5B 0.984(14)
C5 H5C 0.980(15)
C6 H6A 0.997(13)
C6 H6B 0.984(14)
C6 H6C 0.956(14)
C7 C12 1.3982(9)
C7 C8 1.4033(9)
C8 C9 1.3824(10)
C8 H8 0.979(12)
C9 C10 1.3986(10)
C9 H9 0.974(13)
C10 C11 1.3951(9)
C11 C12 1.3908(9)
C11 H11 0.982(11)
C12 H12 0.962(12)
C13 H13A 0.964(14)
C13 H13B 0.979(13)
C13 H13C 0.985(14)
C15 H15A 0.959(16)
C15 H15B 0.991(15)
C15 H15C 0.982(14)

loop_
_geom_torsion_atom_site_label_1
_geom_torsion_atom_site_label_2
_geom_torsion_atom_site_label_3
_geom_torsion_atom_site_label_4
_geom_torsion
C4 O1 C1 C2 -0.22(7)
C4 O1 C1 C5 179.58(6)
O1 C1 C2 C3 0.69(7)
C5 C1 C2 C3 -179.05(7)
O1 C1 C2 C14 179.44(6)
C5 C1 C2 C14 -0.31(12)
C1 C2 C3 C4 -0.90(7)
C14 C2 C3 C4 -179.54(6)
C1 C2 C3 C6 175.10(7)
C14 C2 C3 C6 -3.54(11)
C2 C3 C4 O1 0.78(7)
C6 C3 C4 O1 -175.31(6)
C2 C3 C4 C7 175.54(7)
C6 C3 C4 C7 -0.55(12)
C1 O1 C4 C3 -0.38(7)
C1 O1 C4 C7 -176.21(5)
C3 C4 C7 C12 -137.29(8)
O1 C4 C7 C12 37.26(8)
C3 C4 C7 C8 40.70(11)
O1 C4 C7 C8 -144.76(6)
C12 C7 C8 C9 0.93(10)
C4 C7 C8 C9 -177.10(6)
C7 C8 C9 C10 -0.80(11)
C13 O2 C10 C11 -2.35(10)
C13 O2 C10 C9 177.02(6)
C8 C9 C10 O2 -179.21(7)
C8 C9 C10 C11 0.18(11)
O2 C10 C11 C12 179.61(6)
C9 C10 C11 C12 0.28(10)
C10 C11 C12 C7 -0.13(10)
C8 C7 C12 C11 -0.47(10)
C4 C7 C12 C11 177.58(6)
C15 O4 C14 O3 -3.41(10)
C15 O4 C14 C2 176.53(6)
C1 C2 C14 O3 4.41(11)
C3 C2 C14 O3 -177.15(7)
C1 C2 C14 O4 -175.53(6)
C3 C2 C14 O4 2.91(10)
